data_4089696
loop_
_publ_author_name
'Lapadula, Giuseppe'
'Conley, Matthew P.'
'Cop\'eret, Christophe'
'Andersen, Richard A.'

_publ_section_title
;
 Synthesis and Characterization of Rare Earth Siloxide Complexes,
 M[OSi(OtBu)3]3(L)x where L is HOSi(OtBu)3 and x = 0 or 1
;
_journal_issue 11
_journal_name_full Organometallics
_journal_page_first 2271
_journal_paper_doi 10.1021/om501047g
_journal_volume 34
_journal_year 2014
_chemical_formula_moiety '4(C72 H162 La2 O24 Si6)'
_chemical_formula_sum 'C288 H648 La8 O96 Si24'
_chemical_formula_weight 7433.47
_space_group_crystal_system monoclinic
_space_group_IT_number 15
_space_group_name_Hall '-C 2yc'
_space_group_name_H-M_alt 'C 1 2/c 1'
_atom_sites_solution_hydrogens geom
_atom_sites_solution_primary direct
_audit_creation_date 2014-06-22
_audit_creation_method
;
Olex2 1.2
(compiled 2014.03.20 svn.r2914 for OlexSys, GUI svn.r4816)
;
_cell_angle_alpha 90
_cell_angle_beta 97.791(3)
_cell_angle_gamma 90
_cell_formula_units_Z 1
_cell_length_a 25.912(4)
_cell_length_b 14.118(2)
_cell_length_c 27.368(5)
_cell_measurement_reflns_used 4143
_cell_measurement_temperature 100
_cell_measurement_theta_max 24.938
_cell_measurement_theta_min 2.300
_cell_volume 9919(3)
_computing_data_reduction 'SAINT v7.68A (Bruker, 2009)'
_computing_molecular_graphics 'Olex2 (Dolomanov et al., 2009)'
_computing_publication_material 'Olex2 (Dolomanov et al., 2009)'
_computing_structure_refinement 'XL (Sheldrick, 2008)'
_computing_structure_solution 'XS (Sheldrick, 2008)'
_diffrn_ambient_temperature 100
_diffrn_detector 'Bruker APEX2 area detector'
_diffrn_detector_area_resol_mean 7.9
_diffrn_detector_type 'CCD area detector'
_diffrn_measured_fraction_theta_full 0.794
_diffrn_measured_fraction_theta_max 0.996
_diffrn_measurement_device 'three-circle diffractometer'
_diffrn_measurement_device_type 'Bruker SMART APEX2 area detector'
_diffrn_measurement_method '\w and \f scans'
_diffrn_radiation_monochromator 'mirror optics'
_diffrn_radiation_probe x-ray
_diffrn_radiation_type MoK\a
_diffrn_radiation_wavelength 0.71073
_diffrn_reflns_av_R_equivalents 0.0594
_diffrn_reflns_av_unetI/netI 0.0825
_diffrn_reflns_Laue_measured_fraction_full 0.794
_diffrn_reflns_Laue_measured_fraction_max 0.996
_diffrn_reflns_limit_h_max 21
_diffrn_reflns_limit_h_min -28
_diffrn_reflns_limit_k_max 15
_diffrn_reflns_limit_k_min -15
_diffrn_reflns_limit_l_max 30
_diffrn_reflns_limit_l_min -27
_diffrn_reflns_number 16725
_diffrn_reflns_point_group_measured_fraction_full 0.794
_diffrn_reflns_point_group_measured_fraction_max 0.996
_diffrn_reflns_theta_full 25.242
_diffrn_reflns_theta_max 23.257
_diffrn_reflns_theta_min 1.502
_diffrn_source 'microfocus sealed X-ray tube'
_diffrn_source_type 'Incoatec I\ms'
_exptl_absorpt_coefficient_mu 0.983
_exptl_absorpt_correction_T_max 0.7452
_exptl_absorpt_correction_T_min 0.5983
_exptl_absorpt_correction_type multi-scan
_exptl_absorpt_process_details
;
SADABS-2008/1 (Bruker,2008) was used for absorption correction.
wR2(int) was 0.0680 before and 0.0527 after correction.
The Ratio of minimum to maximum transmission is 0.8029.
The \l/2 correction factor is 0.0015.
;
_exptl_crystal_colour 'clear whiteish colourless'
_exptl_crystal_colour_lustre clear
_exptl_crystal_colour_modifier whiteish
_exptl_crystal_colour_primary colourless
_exptl_crystal_density_diffrn 1.244
_exptl_crystal_description block
_exptl_crystal_F_000 3936
_exptl_crystal_size_max 0.41
_exptl_crystal_size_mid 0.35
_exptl_crystal_size_min 0.33
_refine_diff_density_max 1.147
_refine_diff_density_min -1.056
_refine_diff_density_rms 0.133
_refine_ls_extinction_method none
_refine_ls_goodness_of_fit_ref 1.164
_refine_ls_hydrogen_treatment constr
_refine_ls_matrix_type full
_refine_ls_number_parameters 446
_refine_ls_number_reflns 7115
_refine_ls_number_restraints 6
_refine_ls_restrained_S_all 1.163
_refine_ls_R_factor_all 0.1123
_refine_ls_R_factor_gt 0.0727
_refine_ls_shift/su_max 0.001
_refine_ls_shift/su_mean 0.000
_refine_ls_structure_factor_coef Fsqd
_refine_ls_weighting_details 'w=1/[\s^2^(Fo^2^)+(0.0508P)^2^+151.2234P] where P=(Fo^2^+2Fc^2^)/3'
_refine_ls_weighting_scheme calc
_refine_ls_wR_factor_gt 0.1602
_refine_ls_wR_factor_ref 0.1729
_reflns_Friedel_coverage 0.000
_reflns_number_gt 4777
_reflns_number_total 7115
_reflns_threshold_expression 'I > 2\s(I)'
_cod_data_source_file om501047g_si_001.cif
_cod_data_source_block lasiloxide_0m
_cod_database_code 4089696
_shelxl_version_number 2013-4
_shelx_space_group_comment
;
The symmetry employed for this shelxl refinement is uniquely defined
by the following loop, which should always be used as a source of
symmetry information in preference to the above space-group names.
They are only intended as comments.
;
_olex2_refinement_description
;
1. Fixed Uiso
 At 1.5 times of:
  All C(H,H,H) groups
2. Uiso/Uaniso restraints and constraints
Uanis(O10) \\sim Ueq: with sigma of 0.01 and sigma for terminal atoms of 0.02
Uanis(C1) = Uanis(C10) = Uanis(C8) = Uanis(C12)
Uanis(C1J) = Uanis(C1O) = Uanis(C15) = Uanis(C1G)
Uanis(O14) = Uanis(O10)
Uanis(C19) = Uanis(C4) = Uanis(C16) = Uanis(C11)
3. Others
 Sof(O10)=1-FVAR(1)
 Sof(O14)=FVAR(1)
4.a Idealised Me refined as rotating group:
 C11(H11A,H11B,H11C), C16(H16A,H16B,H16C), C19(H19A,H19B,H19C), C7(H7A,H7B,
 H7C), C9(H9A,H9B,H9C), C10(H10A,H10B,H10C), C1(H1A,H1B,H1C), C12(H12A,H12B,
 H12C), C13(H13A,H13B,H13C), C2(H2A,H2B,H2C), C17(H17A,H17B,H17C), C6(H6A,H6B,
 H6C), C18(H18A,H18B,H18C), C1A(H1AA,H1AB,H1AC), C1D(H1DA,H1DB,H1DC), C1E(H1EA,
 H1EB,H1EC), C1F(H1FA,H1FB,H1FC), C1G(H1GA,H1GB,H1GC), C1H(H1HA,H1HB,H1HC),
 C1I(H1IA,H1IB,H1IC), C1J(H1JA,H1JB,H1JC), C1K(H1KA,H1KB,H1KC), C1L(H1LA,H1LB,
 H1LC), C1M(H1MA,H1MB,H1MC), C1N(H1NA,H1NB,H1NC), C1O(H1OA,H1OB,H1OC), C1P(H1PA,
 H1PB,H1PC)
;

loop_
_space_group_symop_operation_xyz
'x, y, z'
'-x, y, -z+1/2'
'x+1/2, y+1/2, z'
'-x+1/2, y+1/2, -z+1/2'
'-x, -y, -z'
'x, -y, z-1/2'
'-x+1/2, -y+1/2, -z'
'x+1/2, -y+1/2, z-1/2'

loop_
_atom_site_label
_atom_site_type_symbol
_atom_site_fract_x
_atom_site_fract_y
_atom_site_fract_z
_atom_site_U_iso_or_equiv
_atom_site_adp_type
_atom_site_occupancy
_atom_site_site_symmetry_order
_atom_site_calc_flag
_atom_site_refinement_flags_posn
_atom_site_refinement_flags_adp
_atom_site_refinement_flags_occupancy
_atom_site_disorder_assembly
_atom_site_disorder_group
La1 La 0.30653(2) 0.75129(4) 0.05827(2) 0.01973(17) Uani 1 1 d . . . . .
Si2 Si 0.37882(10) 0.97139(19) 0.10674(11) 0.0252(7) Uani 1 1 d . . . . .
O13 O 0.1425(2) 0.7622(5) 0.0905(2) 0.0324(16) Uani 1 1 d . . . . .
O3 O 0.3439(2) 0.8834(5) 0.0870(3) 0.0276(16) Uani 1 1 d . . . . .
O2 O 0.3760(2) 0.7082(4) 0.0040(2) 0.0233(15) Uani 1 1 d . . . . .
O4 O 0.2167(2) 0.7971(4) 0.0316(2) 0.0201(14) Uani 1 1 d . . . . .
Si1 Si 0.34602(11) 0.55110(19) 0.14685(11) 0.0269(7) Uani 1 1 d . . . . .
C4 C 0.1470(7) 0.7705(12) 0.1419(5) 0.079(2) Uani 1 1 d . . . . .
O6 O 0.3144(3) 0.4516(5) 0.1363(3) 0.0372(18) Uani 1 1 d . . . . .
O1 O 0.3215(2) 0.6380(4) 0.1139(2) 0.0271(16) Uani 1 1 d . . . . .
C11 C 0.1281(6) 0.6786(11) 0.1605(5) 0.079(2) Uani 1 1 d . . . . .
H11A H 0.0901 0.6747 0.1522 0.118 Uiso 1 1 calc GR . . . .
H11B H 0.1373 0.6754 0.1964 0.118 Uiso 1 1 calc GR . . . .
H11C H 0.1444 0.6258 0.1452 0.118 Uiso 1 1 calc GR . . . .
O5 O 0.3493(3) 0.5700(5) 0.2052(3) 0.041(2) Uani 1 1 d . . . . .
C16 C 0.2023(6) 0.7727(11) 0.1613(5) 0.079(2) Uani 1 1 d . . . . .
H16A H 0.2208 0.7244 0.1447 0.118 Uiso 1 1 calc GR . . . .
H16B H 0.2067 0.7599 0.1969 0.118 Uiso 1 1 calc GR . . . .
H16C H 0.2166 0.8354 0.1555 0.118 Uiso 1 1 calc GR . . . .
O7 O 0.4028(3) 0.5318(5) 0.1312(3) 0.045(2) Uani 1 1 d . . . . .
C19 C 0.1178(6) 0.8505(11) 0.1564(5) 0.079(2) Uani 1 1 d . . . . .
H19A H 0.1386 0.9083 0.1554 0.118 Uiso 1 1 calc GR . . . .
H19B H 0.1096 0.8406 0.1899 0.118 Uiso 1 1 calc GR . . . .
H19C H 0.0854 0.8569 0.1336 0.118 Uiso 1 1 calc GR . . . .
Si3 Si 0.16124(10) 0.82346(19) 0.04713(10) 0.0213(6) Uani 1 1 d . . . . .
O12 O 0.1531(2) 0.9327(4) 0.0618(2) 0.0264(16) Uani 1 1 d . . . . .
O8 O 0.4379(3) 0.9455(6) 0.1061(4) 0.075(3) Uani 1 1 d . . . . .
O9 O 0.3615(4) 1.0695(6) 0.0784(4) 0.073(3) Uani 1 1 d . . . . .
C3 C 0.1624(4) 1.0250(7) 0.0423(4) 0.034(3) Uani 1 1 d . . . . .
O14 O 0.3794(3) 0.9876(6) 0.1661(3) 0.028(2) Uani 0.763(11) 1 d . . P A 1
C7 C 0.3359(6) 1.0234(10) -0.0072(5) 0.067(4) Uani 1 1 d . . . . .
H7A H 0.3597 0.9695 -0.0075 0.101 Uiso 1 1 calc GR . . . .
H7B H 0.3291 1.0508 -0.0403 0.101 Uiso 1 1 calc GR . . . .
H7C H 0.3031 1.0017 0.0030 0.101 Uiso 1 1 calc GR . . . .
C8 C 0.4330(4) 0.7214(8) 0.0136(4) 0.0414(15) Uani 1 1 d . . . . .
C9 C 0.1733(4) 1.0169(7) -0.0114(4) 0.036(3) Uani 1 1 d . . . . .
H9A H 0.2038 0.9765 -0.0128 0.053 Uiso 1 1 calc GR . . . .
H9B H 0.1800 1.0801 -0.0240 0.053 Uiso 1 1 calc GR . . . .
H9C H 0.1430 0.9891 -0.0317 0.053 Uiso 1 1 calc GR . . . .
C10 C 0.4455(4) 0.8174(8) -0.0061(4) 0.0414(15) Uani 1 1 d . . . . .
H10A H 0.4354 0.8187 -0.0420 0.062 Uiso 1 1 calc GR . . . .
H10B H 0.4829 0.8296 0.0015 0.062 Uiso 1 1 calc GR . . . .
H10C H 0.4261 0.8664 0.0092 0.062 Uiso 1 1 calc GR . . . .
C1 C 0.4603(4) 0.6435(8) -0.0113(4) 0.0414(15) Uani 1 1 d . . . . .
H1A H 0.4532 0.5821 0.0032 0.062 Uiso 1 1 calc GR . . . .
H1B H 0.4980 0.6551 -0.0065 0.062 Uiso 1 1 calc GR . . . .
H1C H 0.4475 0.6428 -0.0467 0.062 Uiso 1 1 calc GR . . . .
C12 C 0.4467(4) 0.7184(8) 0.0682(4) 0.0414(15) Uani 1 1 d . . . . .
H12A H 0.4292 0.7706 0.0829 0.062 Uiso 1 1 calc GR . . . .
H12B H 0.4844 0.7248 0.0768 0.062 Uiso 1 1 calc GR . . . .
H12C H 0.4353 0.6580 0.0807 0.062 Uiso 1 1 calc GR . . . .
C13 C 0.2091(5) 1.0653(8) 0.0751(4) 0.047(3) Uani 1 1 d . . . . .
H13A H 0.2010 1.0706 0.1090 0.071 Uiso 1 1 calc GR . . . .
H13B H 0.2173 1.1282 0.0631 0.071 Uiso 1 1 calc GR . . . .
H13C H 0.2391 1.0233 0.0745 0.071 Uiso 1 1 calc GR . . . .
C15 C 0.4396(6) 0.4550(12) 0.1427(7) 0.088(3) Uani 1 1 d . . . . .
C2 C 0.3268(5) 1.1838(9) 0.0259(5) 0.062(4) Uani 1 1 d . . . . .
H2A H 0.2918 1.1664 0.0324 0.093 Uiso 1 1 calc GR . . . .
H2B H 0.3248 1.2117 -0.0071 0.093 Uiso 1 1 calc GR . . . .
H2C H 0.3419 1.2299 0.0505 0.093 Uiso 1 1 calc GR . . . .
C17 C 0.1149(5) 1.0808(8) 0.0468(5) 0.049(3) Uani 1 1 d . . . . .
H17A H 0.0842 1.0467 0.0307 0.074 Uiso 1 1 calc GR . . . .
H17B H 0.1172 1.1425 0.0309 0.074 Uiso 1 1 calc GR . . . .
H17C H 0.1117 1.0900 0.0817 0.074 Uiso 1 1 calc GR . . . .
C5 C 0.3662(5) 0.6463(8) 0.2367(4) 0.045(3) Uani 1 1 d . . . . .
C20 C 0.3603(5) 1.0975(9) 0.0286(5) 0.049(3) Uani 1 1 d . . . . .
C6 C 0.2833(6) 0.3793(8) 0.2049(4) 0.061(4) Uani 1 1 d . . . . .
H6A H 0.3126 0.3351 0.2059 0.091 Uiso 1 1 calc GR . . . .
H6B H 0.2534 0.3467 0.2156 0.091 Uiso 1 1 calc GR . . . .
H6C H 0.2934 0.4328 0.2269 0.091 Uiso 1 1 calc GR . . . .
C14 C 0.3414(5) 1.0252(9) 0.1947(5) 0.055(4) Uani 1 1 d . . . . .
C18 C 0.2530(5) 0.3347(8) 0.1175(5) 0.053(3) Uani 1 1 d . . . . .
H18A H 0.2461 0.3593 0.0838 0.079 Uiso 1 1 calc GR . . . .
H18B H 0.2214 0.3046 0.1263 0.079 Uiso 1 1 calc GR . . . .
H18C H 0.2812 0.2880 0.1196 0.079 Uiso 1 1 calc GR . . . .
C1A C 0.3213(6) 0.7090(11) 0.2413(7) 0.092(6) Uani 1 1 d . . . . .
H1AA H 0.3074 0.7338 0.2087 0.138 Uiso 1 1 calc GR . . . .
H1AB H 0.3326 0.7618 0.2634 0.138 Uiso 1 1 calc GR . . . .
H1AC H 0.2941 0.6729 0.2547 0.138 Uiso 1 1 calc GR . . . .
C1B C 0.4869(4) 0.9693(10) 0.1335(6) 0.058(4) Uani 1 1 d . . . . .
C1C C 0.2688(5) 0.4153(7) 0.1527(4) 0.040(3) Uani 1 1 d . . . . .
C1D C 0.4959(6) 0.9009(11) 0.1760(5) 0.077(5) Uani 1 1 d . . . . .
H1DA H 0.4659 0.9020 0.1943 0.115 Uiso 1 1 calc GR . . . .
H1DB H 0.5274 0.9192 0.1979 0.115 Uiso 1 1 calc GR . . . .
H1DC H 0.5003 0.8368 0.1633 0.115 Uiso 1 1 calc GR . . . .
C1E C 0.5263(5) 0.9568(11) 0.0987(5) 0.073(4) Uani 1 1 d . . . . .
H1EA H 0.5253 0.8912 0.0868 0.109 Uiso 1 1 calc GR . . . .
H1EB H 0.5611 0.9711 0.1158 0.109 Uiso 1 1 calc GR . . . .
H1EC H 0.5181 0.9998 0.0706 0.109 Uiso 1 1 calc GR . . . .
C1F C 0.2276(5) 0.4900(8) 0.1515(5) 0.057(4) Uani 1 1 d . . . . .
H1FA H 0.2396 0.5403 0.1750 0.085 Uiso 1 1 calc GR . . . .
H1FB H 0.1956 0.4619 0.1604 0.085 Uiso 1 1 calc GR . . . .
H1FC H 0.2206 0.5167 0.1182 0.085 Uiso 1 1 calc GR . . . .
C1G C 0.4284(6) 0.3761(11) 0.1067(6) 0.088(3) Uani 1 1 d . . . . .
H1GA H 0.3928 0.3532 0.1074 0.131 Uiso 1 1 calc GR . . . .
H1GB H 0.4531 0.3243 0.1155 0.131 Uiso 1 1 calc GR . . . .
H1GC H 0.4319 0.3989 0.0735 0.131 Uiso 1 1 calc GR . . . .
C1H C 0.2925(5) 0.9655(12) 0.1866(5) 0.080(5) Uani 1 1 d . . . . .
H1HA H 0.2763 0.9716 0.1522 0.120 Uiso 1 1 calc GR . . . .
H1HB H 0.2681 0.9873 0.2086 0.120 Uiso 1 1 calc GR . . . .
H1HC H 0.3014 0.8990 0.1937 0.120 Uiso 1 1 calc GR . . . .
C1I C 0.4075(6) 0.7009(11) 0.2161(6) 0.082(5) Uani 1 1 d . . . . .
H1IA H 0.4380 0.6603 0.2148 0.124 Uiso 1 1 calc GR . . . .
H1IB H 0.4176 0.7558 0.2372 0.124 Uiso 1 1 calc GR . . . .
H1IC H 0.3942 0.7226 0.1828 0.124 Uiso 1 1 calc GR . . . .
C1J C 0.4376(6) 0.4169(11) 0.1939(6) 0.088(3) Uani 1 1 d . . . . .
H1JA H 0.4465 0.4675 0.2181 0.131 Uiso 1 1 calc GR . . . .
H1JB H 0.4626 0.3648 0.2005 0.131 Uiso 1 1 calc GR . . . .
H1JC H 0.4024 0.3936 0.1964 0.131 Uiso 1 1 calc GR . . . .
C1K C 0.4140(6) 1.1274(11) 0.0190(7) 0.091(6) Uani 1 1 d . . . . .
H1KA H 0.4251 1.1832 0.0390 0.137 Uiso 1 1 calc GR . . . .
H1KB H 0.4132 1.1430 -0.0160 0.137 Uiso 1 1 calc GR . . . .
H1KC H 0.4387 1.0755 0.0277 0.137 Uiso 1 1 calc GR . . . .
C1L C 0.3694(6) 1.0003(11) 0.2447(6) 0.086(5) Uani 1 1 d . . . . .
H1LA H 0.3834 0.9359 0.2440 0.130 Uiso 1 1 calc GR . . . .
H1LB H 0.3450 1.0036 0.2691 0.130 Uiso 1 1 calc GR . . . .
H1LC H 0.3980 1.0451 0.2537 0.130 Uiso 1 1 calc GR . . . .
C1M C 0.4867(6) 1.0730(12) 0.1510(6) 0.089(6) Uani 1 1 d . . . . .
H1MA H 0.4737 1.1139 0.1231 0.133 Uiso 1 1 calc GR . . . .
H1MB H 0.5222 1.0920 0.1643 0.133 Uiso 1 1 calc GR . . . .
H1MC H 0.4640 1.0791 0.1767 0.133 Uiso 1 1 calc GR . . . .
C1N C 0.3866(8) 0.6058(11) 0.2853(5) 0.117(8) Uani 1 1 d . . . . .
H1NA H 0.3587 0.5716 0.2986 0.176 Uiso 1 1 calc GR . . . .
H1NB H 0.3994 0.6570 0.3080 0.176 Uiso 1 1 calc GR . . . .
H1NC H 0.4151 0.5621 0.2816 0.176 Uiso 1 1 calc GR . . . .
C1O C 0.4913(6) 0.4958(11) 0.1386(6) 0.088(3) Uani 1 1 d . . . . .
H1OA H 0.4939 0.5100 0.1040 0.131 Uiso 1 1 calc GR . . . .
H1OB H 0.5185 0.4503 0.1511 0.131 Uiso 1 1 calc GR . . . .
H1OC H 0.4960 0.5543 0.1580 0.131 Uiso 1 1 calc GR . . . .
C1P C 0.3307(10) 1.1279(12) 0.1901(7) 0.132(9) Uani 1 1 d . . . . .
H1PA H 0.3629 1.1634 0.2003 0.199 Uiso 1 1 calc GR . . . .
H1PB H 0.3046 1.1454 0.2113 0.199 Uiso 1 1 calc GR . . . .
H1PC H 0.3174 1.1431 0.1558 0.199 Uiso 1 1 calc GR . . . .
O10 O 0.3490(11) 1.044(2) 0.1421(10) 0.028(2) Uani 0.237(11) 1 d . U P A 2

loop_
_atom_site_aniso_label
_atom_site_aniso_U_11
_atom_site_aniso_U_22
_atom_site_aniso_U_33
_atom_site_aniso_U_23
_atom_site_aniso_U_13
_atom_site_aniso_U_12
La1 0.0187(3) 0.0200(3) 0.0203(3) -0.0006(3) 0.00182(18) -0.0009(3)
Si2 0.0199(14) 0.0238(15) 0.0320(17) -0.0052(13) 0.0036(13) -0.0037(12)
O13 0.036(4) 0.037(4) 0.026(4) 0.009(4) 0.007(3) -0.003(4)
O3 0.011(3) 0.031(4) 0.040(4) -0.005(3) 0.001(3) -0.003(3)
O2 0.015(3) 0.026(3) 0.029(4) -0.003(3) 0.002(3) 0.000(3)
O4 0.020(3) 0.022(3) 0.019(4) -0.001(3) 0.003(3) -0.002(3)
Si1 0.0296(16) 0.0230(15) 0.0267(16) 0.0003(13) -0.0013(13) 0.0057(13)
C4 0.102(6) 0.092(6) 0.047(4) 0.003(4) 0.027(4) 0.022(5)
O6 0.047(5) 0.032(4) 0.034(4) -0.001(3) 0.009(4) 0.000(4)
O1 0.026(4) 0.024(4) 0.031(4) 0.004(3) 0.002(3) 0.000(3)
C11 0.102(6) 0.092(6) 0.047(4) 0.003(4) 0.027(4) 0.022(5)
O5 0.071(6) 0.029(4) 0.022(4) -0.001(3) 0.000(4) 0.004(4)
C16 0.102(6) 0.092(6) 0.047(4) 0.003(4) 0.027(4) 0.022(5)
O7 0.017(4) 0.044(5) 0.069(6) 0.000(4) -0.011(4) 0.017(4)
C19 0.102(6) 0.092(6) 0.047(4) 0.003(4) 0.027(4) 0.022(5)
Si3 0.0159(13) 0.0231(14) 0.0256(15) -0.0020(12) 0.0052(11) 0.0014(11)
O12 0.026(4) 0.025(4) 0.028(4) -0.002(3) 0.002(3) 0.008(3)
O8 0.029(5) 0.036(5) 0.148(10) -0.021(6) -0.026(5) -0.008(4)
O9 0.085(7) 0.052(6) 0.075(7) 0.028(5) -0.015(6) -0.032(5)
C3 0.044(7) 0.028(6) 0.031(7) 0.003(5) 0.006(5) 0.007(5)
O14 0.029(5) 0.030(5) 0.026(5) -0.007(4) 0.008(4) -0.001(4)
C7 0.112(12) 0.063(9) 0.027(8) 0.008(7) 0.008(8) 0.030(9)
C8 0.018(3) 0.055(4) 0.052(4) -0.011(3) 0.006(3) 0.002(2)
C9 0.044(7) 0.031(6) 0.033(7) -0.003(5) 0.007(5) 0.000(5)
C10 0.018(3) 0.055(4) 0.052(4) -0.011(3) 0.006(3) 0.002(2)
C1 0.018(3) 0.055(4) 0.052(4) -0.011(3) 0.006(3) 0.002(2)
C12 0.018(3) 0.055(4) 0.052(4) -0.011(3) 0.006(3) 0.002(2)
C13 0.055(8) 0.036(7) 0.050(8) -0.003(6) 0.008(6) -0.013(6)
C15 0.075(5) 0.083(6) 0.098(6) -0.009(5) -0.010(5) 0.057(5)
C2 0.058(9) 0.047(8) 0.083(11) -0.016(7) 0.022(8) -0.002(7)
C17 0.054(8) 0.031(6) 0.063(9) -0.002(6) 0.008(7) 0.015(6)
C5 0.051(7) 0.035(7) 0.045(8) -0.011(6) -0.005(6) 0.009(6)
C20 0.045(7) 0.056(8) 0.051(8) 0.026(7) 0.026(6) 0.002(6)
C6 0.115(12) 0.032(7) 0.043(8) 0.003(6) 0.036(8) -0.001(7)
C14 0.065(9) 0.055(8) 0.050(9) -0.008(7) 0.028(7) 0.002(7)
C18 0.073(9) 0.029(6) 0.057(9) -0.008(6) 0.011(7) 0.008(6)
C1A 0.082(11) 0.070(10) 0.119(15) -0.046(10) -0.003(10) 0.026(9)
C1B 0.023(6) 0.064(9) 0.083(11) -0.019(8) -0.005(7) -0.017(6)
C1C 0.056(8) 0.025(6) 0.044(7) -0.007(5) 0.020(6) -0.006(6)
C1D 0.086(11) 0.090(12) 0.055(10) 0.004(9) 0.011(8) 0.005(10)
C1E 0.064(9) 0.080(11) 0.076(11) -0.028(9) 0.011(8) -0.033(8)
C1F 0.058(8) 0.042(7) 0.071(10) -0.017(7) 0.016(7) 0.003(7)
C1G 0.075(5) 0.083(6) 0.098(6) -0.009(5) -0.010(5) 0.057(5)
C1H 0.047(8) 0.131(15) 0.065(10) 0.030(10) 0.012(8) 0.010(9)
C1I 0.091(12) 0.082(11) 0.072(11) -0.036(9) 0.001(9) -0.016(10)
C1J 0.075(5) 0.083(6) 0.098(6) -0.009(5) -0.010(5) 0.057(5)
C1K 0.067(10) 0.063(10) 0.149(17) 0.013(11) 0.031(11) -0.003(9)
C1L 0.085(12) 0.065(10) 0.104(14) 0.002(10) -0.006(10) 0.013(9)
C1M 0.058(10) 0.104(13) 0.102(13) -0.054(11) 0.004(9) -0.041(9)
C1N 0.21(2) 0.066(11) 0.050(10) -0.021(9) -0.063(12) 0.038(13)
C1O 0.075(5) 0.083(6) 0.098(6) -0.009(5) -0.010(5) 0.057(5)
C1P 0.24(3) 0.066(12) 0.084(14) 0.020(10) 0.008(15) 0.056(15)
O10 0.029(5) 0.030(5) 0.026(5) -0.007(4) 0.008(4) -0.001(4)

loop_
_atom_type_symbol
_atom_type_description
_atom_type_scat_dispersion_real
_atom_type_scat_dispersion_imag
_atom_type_scat_source
C C 0.0033 0.0016 'International Tables Vol C Tables 4.2.6.8 and 6.1.1.4'
H H 0.0000 0.0000 'International Tables Vol C Tables 4.2.6.8 and 6.1.1.4'
La La -0.2871 2.4523 'International Tables Vol C Tables 4.2.6.8 and 6.1.1.4'
O O 0.0106 0.0060 'International Tables Vol C Tables 4.2.6.8 and 6.1.1.4'
Si Si 0.0817 0.0704 'International Tables Vol C Tables 4.2.6.8 and 6.1.1.4'

loop_
_geom_angle_atom_site_label_1
_geom_angle_atom_site_label_2
_geom_angle_atom_site_label_3
_geom_angle
_geom_angle_site_symmetry_1
_geom_angle_site_symmetry_3
O3 La1 La1 121.91(17) . 7_565
O3 La1 O2 95.7(2) . .
O3 La1 O4 103.8(2) . .
O3 La1 O4 127.5(2) . 7_565
O3 La1 O1 109.9(2) . .
O3 La1 Si3 115.76(18) . 7_565
O2 La1 La1 91.81(14) . 7_565
O2 La1 Si3 29.61(14) . 7_565
O4 La1 La1 36.91(14) . 7_565
O4 La1 La1 35.01(13) 7_565 7_565
O4 La1 O2 127.5(2) . .
O4 La1 O2 57.84(19) 7_565 .
O4 La1 O4 71.9(2) . 7_565
O4 La1 Si3 28.34(14) 7_565 7_565
O4 La1 Si3 99.72(15) . 7_565
O1 La1 La1 125.54(17) . 7_565
O1 La1 O2 99.0(2) . .
O1 La1 O4 118.2(2) . .
O1 La1 O4 118.0(2) . 7_565
O1 La1 Si3 109.34(18) . 7_565
Si3 La1 La1 62.99(5) 7_565 7_565
O3 Si2 O9 113.4(4) . .
O3 Si2 O14 112.1(4) . .
O3 Si2 O10 112.9(10) . .
O8 Si2 O3 108.9(4) . .
O8 Si2 O9 113.5(5) . .
O8 Si2 O14 99.5(5) . .
O8 Si2 O10 132.5(10) . .
O9 Si2 O14 108.7(5) . .
O9 Si2 O10 68.6(11) . .
C4 O13 Si3 135.1(9) . .
Si2 O3 La1 171.5(4) . .
Si3 O2 La1 100.4(3) 7_565 .
C8 O2 La1 129.2(6) . .
C8 O2 Si3 129.9(6) . 7_565
La1 O4 La1 108.1(2) . 7_565
Si3 O4 La1 147.3(4) . .
Si3 O4 La1 102.5(3) . 7_565
O1 Si1 O6 114.1(4) . .
O1 Si1 O5 113.3(4) . .
O1 Si1 O7 106.6(4) . .
O5 Si1 O6 106.0(4) . .
O7 Si1 O6 105.3(4) . .
O7 Si1 O5 111.4(4) . .
O13 C4 C11 106.4(13) . .
O13 C4 C16 108.1(11) . .
O13 C4 C19 111.5(13) . .
C16 C4 C11 104.2(13) . .
C19 C4 C11 112.1(13) . .
C19 C4 C16 114.1(15) . .
C1C O6 Si1 132.6(7) . .
Si1 O1 La1 164.4(4) . .
C5 O5 Si1 134.7(7) . .
C15 O7 Si1 131.8(10) . .
O13 Si3 La1 128.1(3) . 7_565
O13 Si3 O2 106.4(3) . 7_565
O13 Si3 O4 116.5(4) . .
O13 Si3 O12 105.7(4) . .
O2 Si3 La1 50.0(2) 7_565 7_565
O4 Si3 La1 49.2(2) . 7_565
O4 Si3 O2 98.9(3) . 7_565
O4 Si3 O12 116.2(3) . .
O12 Si3 La1 125.6(3) . 7_565
O12 Si3 O2 112.9(4) . 7_565
C3 O12 Si3 137.6(6) . .
C1B O8 Si2 137.4(9) . .
C20 O9 Si2 131.9(9) . .
O12 C3 C9 110.4(8) . .
O12 C3 C13 106.2(8) . .
O12 C3 C17 105.5(9) . .
C13 C3 C9 111.0(9) . .
C17 C3 C9 112.4(9) . .
C17 C3 C13 110.9(9) . .
C14 O14 Si2 132.6(9) . .
O2 C8 C10 107.8(8) . .
O2 C8 C1 110.1(8) . .
O2 C8 C12 105.7(8) . .
C10 C8 C1 110.8(9) . .
C12 C8 C10 110.6(9) . .
C12 C8 C1 111.7(10) . .
O7 C15 C1G 110.6(12) . .
O7 C15 C1J 111.3(12) . .
O7 C15 C1O 105.6(13) . .
C1G C15 C1J 108.6(15) . .
C1O C15 C1G 109.8(14) . .
C1O C15 C1J 110.8(14) . .
O5 C5 C1A 109.0(10) . .
O5 C5 C1I 110.0(10) . .
O5 C5 C1N 107.4(10) . .
C1A C5 C1I 109.6(12) . .
C1N C5 C1A 110.2(13) . .
C1N C5 C1I 110.7(14) . .
O9 C20 C7 112.6(10) . .
O9 C20 C2 102.2(11) . .
O9 C20 C1K 110.2(12) . .
C7 C20 C1K 113.2(12) . .
C2 C20 C7 110.1(11) . .
C2 C20 C1K 107.8(11) . .
O14 C14 C1H 109.6(11) . .
O14 C14 C1L 97.5(11) . .
O14 C14 C1P 116.7(13) . .
C1L C14 C1H 107.1(12) . .
C1L C14 O10 143.7(16) . .
C1P C14 C1H 112.9(15) . .
C1P C14 C1L 111.7(13) . .
C1P C14 O10 78.2(15) . .
O10 C14 C1H 99.9(14) . .
O8 C1B C1D 106.9(11) . .
O8 C1B C1E 105.7(11) . .
O8 C1B C1M 110.3(11) . .
C1D C1B C1M 112.2(13) . .
C1E C1B C1D 111.6(12) . .
C1E C1B C1M 109.9(12) . .
O6 C1C C6 108.0(10) . .
O6 C1C C18 103.6(9) . .
O6 C1C C1F 111.1(9) . .
C18 C1C C6 111.1(10) . .
C1F C1C C6 110.1(10) . .
C1F C1C C18 112.6(10) . .
C14 O10 Si2 126(2) . .

loop_
_geom_bond_atom_site_label_1
_geom_bond_atom_site_label_2
_geom_bond_distance
_geom_bond_site_symmetry_2
La1 La1 4.0279(11) 7_565
La1 O3 2.196(6) .
La1 O2 2.557(6) .
La1 O4 2.431(6) .
La1 O4 2.544(6) 7_565
La1 O1 2.206(6) .
La1 Si3 3.284(3) 7_565
Si2 O3 1.589(7) .
Si2 O8 1.577(9) .
Si2 O9 1.622(9) .
Si2 O14 1.638(9) .
Si2 O10 1.67(3) .
O13 C4 1.402(15) .
O13 Si3 1.596(7) .
O2 Si3 1.650(7) 7_565
O2 C8 1.478(11) .
O4 La1 2.544(6) 7_565
O4 Si3 1.597(6) .
Si1 O6 1.632(7) .
Si1 O1 1.602(7) .
Si1 O5 1.610(7) .
Si1 O7 1.610(8) .
C4 C11 1.50(2) .
C4 C16 1.46(2) .
C4 C19 1.443(19) .
O6 C1C 1.415(13) .
O5 C5 1.411(13) .
O7 C15 1.450(15) .
Si3 La1 3.284(3) 7_565
Si3 O2 1.650(7) 7_565
Si3 O12 1.614(7) .
O12 C3 1.441(12) .
O8 C1B 1.425(14) .
O9 C20 1.414(14) .
C3 C9 1.538(14) .
C3 C13 1.517(15) .
C3 C17 1.481(15) .
O14 C14 1.440(14) .
C7 C20 1.511(18) .
C8 C10 1.511(16) .
C8 C1 1.519(14) .
C8 C12 1.487(16) .
C15 C1G 1.49(2) .
C15 C1J 1.51(2) .
C15 C1O 1.48(2) .
C2 C20 1.491(17) .
C5 C1A 1.481(17) .
C5 C1I 1.492(19) .
C5 C1N 1.478(18) .
C20 C1K 1.512(17) .
C6 C1C 1.513(16) .
C14 C1H 1.513(19) .
C14 C1L 1.50(2) .
C14 C1P 1.479(19) .
C14 O10 1.50(3) .
C18 C1C 1.512(15) .
C1B C1D 1.504(19) .
C1B C1E 1.499(18) .
C1B C1M 1.541(19) .
C1C C1F 1.498(16) .
